data_7217494
loop_
_publ_author_name
'Fan, Liming'
'Gao, Yan'
'Liu, Guangzeng'
'Fan, Weiliu'
'Song, Weikuo'
'Sun, Liming'
'Zhao, Xian'
'Zhang, Xiutang'

_publ_section_title
;
 Syntheses, structures, and magnetic properties of six coordination
 polymers based on 4,5-di(4&#x2032;-carboxylphenyl)phthalic acid and
 different bis(imidazole) bridging linkers
;
_journal_issue 33
_journal_name_full CrystEngComm
_journal_page_first 7649
_journal_paper_doi 10.1039/C4CE00760C
_journal_volume 16
_journal_year 2014
_chemical_formula_sum 'C80 H80 N12 Ni3 O30'
_chemical_formula_weight 1865.69
_chemical_name_systematic
; 
 ? 
;
_space_group_IT_number 2
_symmetry_cell_setting triclinic
_symmetry_space_group_name_Hall '-P 1'
_symmetry_space_group_name_H-M 'P -1'
_atom_sites_solution_hydrogens geom
_atom_sites_solution_primary direct
_atom_sites_solution_secondary difmap
_audit_creation_method SHELXL-97
_cell_angle_alpha 99.250(3)
_cell_angle_beta 94.563(3)
_cell_angle_gamma 97.512(3)
_cell_formula_units_Z 1
_cell_length_a 7.7686(11)
_cell_length_b 13.6512(7)
_cell_length_c 19.8766(11)
_cell_measurement_reflns_used 2501
_cell_measurement_temperature 296(2)
_cell_measurement_theta_max 26.60
_cell_measurement_theta_min 2.36
_cell_volume 2051.7(3)
_computing_cell_refinement 'Bruker SMART'
_computing_data_collection 'Bruker SMART'
_computing_data_reduction 'Bruker SAINT'
_computing_molecular_graphics 'Bruker SHELXTL'
_computing_publication_material 'Bruker SHELXTL'
_computing_structure_refinement 'SHELXL-97 (Sheldrick, 1997)'
_computing_structure_solution 'SHELXS-97 (Sheldrick, 1990)'
_diffrn_ambient_temperature 296(2)
_diffrn_measured_fraction_theta_full 0.993
_diffrn_measured_fraction_theta_max 0.993
_diffrn_measurement_device_type 'CCD area detector'
_diffrn_measurement_method 'phi and omega scans'
_diffrn_radiation_monochromator graphite
_diffrn_radiation_source 'fine-focus sealed tube'
_diffrn_radiation_type MoK\a
_diffrn_radiation_wavelength 0.71073
_diffrn_reflns_av_R_equivalents 0.0319
_diffrn_reflns_av_sigmaI/netI 0.0720
_diffrn_reflns_limit_h_max 9
_diffrn_reflns_limit_h_min -9
_diffrn_reflns_limit_k_max 14
_diffrn_reflns_limit_k_min -16
_diffrn_reflns_limit_l_max 20
_diffrn_reflns_limit_l_min -23
_diffrn_reflns_number 10422
_diffrn_reflns_theta_full 25.00
_diffrn_reflns_theta_max 25.00
_diffrn_reflns_theta_min 1.04
_diffrn_standards_number 0
_exptl_absorpt_coefficient_mu 0.774
_exptl_absorpt_correction_T_max 0.8732
_exptl_absorpt_correction_T_min 0.7368
_exptl_absorpt_correction_type multi-scan
_exptl_absorpt_process_details '(SADABS; Bruker, 2001)'
_exptl_crystal_colour green
_exptl_crystal_density_diffrn 1.510
_exptl_crystal_density_method 'not measured'
_exptl_crystal_description block
_exptl_crystal_F_000 968
_exptl_crystal_size_max 0.42
_exptl_crystal_size_mid 0.28
_exptl_crystal_size_min 0.18
_refine_diff_density_max 0.619
_refine_diff_density_min -0.545
_refine_diff_density_rms 0.098
_refine_ls_extinction_method none
_refine_ls_goodness_of_fit_ref 0.998
_refine_ls_hydrogen_treatment mixed
_refine_ls_matrix_type full
_refine_ls_number_parameters 551
_refine_ls_number_reflns 7179
_refine_ls_number_restraints 21
_refine_ls_restrained_S_all 1.582
_refine_ls_R_factor_all 0.0836
_refine_ls_R_factor_gt 0.0508
_refine_ls_shift/su_max 0.001
_refine_ls_shift/su_mean 0.000
_refine_ls_structure_factor_coef Fsqd
_refine_ls_weighting_details 'calc w=1/[\s^2^(Fo^2^)+(0.0950P)^2^+0.0000P] where P=(Fo^2^+2Fc^2^)/3'
_refine_ls_weighting_scheme calc
_refine_ls_wR_factor_gt 0.1370
_refine_ls_wR_factor_ref 0.1621
_reflns_number_gt 4984
_reflns_number_total 7179
_reflns_threshold_expression >2sigma(I)
_cod_duplicate_entry 7216345
_cod_data_source_file c4ce00760c2.cif
_cod_data_source_block z
_cod_depositor_comments
;
The following automatic conversions were performed:

'_symmetry_cell_setting' value 'Triclinic' changed to 'triclinic'
according to
/usr/data/users/saulius/crontab/automatic-downloads/current/RSC/lib/dictionaries/cif_core.dic
dictionary named 'cif_core.dic' version 2.4.2 from 2011-04-26.

Automatic conversion script
Id: cif_fix_values 2281 2013-09-26 08:29:07Z andrius 
;
_cod_original_sg_symbol_H-M P-1
_cod_database_code 7217494

loop_
_symmetry_equiv_pos_as_xyz
'x, y, z'
'-x, -y, -z'

loop_
_atom_site_label
_atom_site_type_symbol
_atom_site_fract_x
_atom_site_fract_y
_atom_site_fract_z
_atom_site_U_iso_or_equiv
_atom_site_adp_type
_atom_site_occupancy
_atom_site_symmetry_multiplicity
_atom_site_calc_flag
_atom_site_refinement_flags
C1 C 0.1503(8) 0.5553(5) 0.3727(3) 0.0223(14) Uani 1 1 d .
C2 C 0.1397(8) 0.6083(5) 0.3116(3) 0.0224(14) Uani 1 1 d .
C3 C -0.0030(8) 0.5868(5) 0.2610(3) 0.0236(14) Uani 1 1 d .
C4 C -0.1566(8) 0.5069(5) 0.2603(3) 0.0253(15) Uani 1 1 d .
C5 C -0.0002(9) 0.6390(5) 0.2067(3) 0.0287(16) Uani 1 1 d .
H5 H -0.0957 0.6249 0.1736 0.034 Uiso 1 1 calc R
C6 C 0.1364(9) 0.7110(5) 0.1988(3) 0.0275(15) Uani 1 1 d .
C7 C 0.2799(8) 0.7342(5) 0.2503(3) 0.0240(15) Uani 1 1 d .
C8 C 0.2764(8) 0.6814(5) 0.3051(3) 0.0252(15) Uani 1 1 d .
H8 H 0.3705 0.6960 0.3389 0.030 Uiso 1 1 calc R
C9 C 0.4305(8) 0.8124(5) 0.2495(3) 0.0246(15) Uani 1 1 d .
C10 C 0.4106(9) 0.9045(5) 0.2307(3) 0.0277(15) Uani 1 1 d .
H10 H 0.2990 0.9192 0.2203 0.033 Uiso 1 1 calc R
C11 C 0.5541(9) 0.9747(5) 0.2273(3) 0.0285(16) Uani 1 1 d .
H11 H 0.5377 1.0347 0.2129 0.034 Uiso 1 1 calc R
C12 C 0.7211(8) 0.9569(5) 0.2451(3) 0.0243(15) Uani 1 1 d .
C13 C 0.7437(9) 0.8662(5) 0.2657(3) 0.0285(16) Uani 1 1 d .
H13 H 0.8552 0.8537 0.2788 0.034 Uiso 1 1 calc R
C14 C 0.6005(9) 0.7945(5) 0.2668(4) 0.0298(16) Uani 1 1 d .
H14 H 0.6177 0.7334 0.2792 0.036 Uiso 1 1 calc R
C15 C 0.8772(8) 1.0330(5) 0.2403(3) 0.0240(15) Uani 1 1 d .
C16 C 0.1272(8) 0.7575(4) 0.1330(3) 0.0229(14) Uani 1 1 d .
C17 C 0.2573(11) 0.7559(6) 0.0938(4) 0.0417(19) Uani 1 1 d .
H17 H 0.3562 0.7289 0.1067 0.050 Uiso 1 1 calc R
C18 C 0.2454(11) 0.7949(6) 0.0333(4) 0.047(2) Uani 1 1 d .
H18 H 0.3372 0.7950 0.0059 0.056 Uiso 1 1 calc R
C19 C 0.0960(11) 0.8336(6) 0.0139(4) 0.043(2) Uani 1 1 d .
C20 C -0.0351(10) 0.8356(6) 0.0566(4) 0.0425(19) Uani 1 1 d .
H20 H -0.1348 0.8628 0.0451 0.051 Uiso 1 1 calc R
C21 C -0.0185(10) 0.7969(6) 0.1167(4) 0.0383(18) Uani 1 1 d .
H21 H -0.1068 0.7980 0.1457 0.046 Uiso 1 1 calc R
C22 C 0.0707(13) 0.8688(6) -0.0527(4) 0.049(2) Uani 1 1 d .
C23 C 0.1137(11) 0.7020(5) 0.5981(4) 0.0401(19) Uani 1 1 d .
H23 H 0.1549 0.6707 0.6331 0.048 Uiso 1 1 calc R
C24 C 0.1203(11) 0.8014(5) 0.6022(4) 0.042(2) Uani 1 1 d .
H24 H 0.1653 0.8507 0.6397 0.051 Uiso 1 1 calc R
C25 C -0.0002(9) 0.7240(5) 0.5017(4) 0.0317(17) Uani 1 1 d .
H25 H -0.0535 0.7126 0.4570 0.038 Uiso 1 1 calc R
C26 C 0.0238(9) 0.9096(5) 0.5198(4) 0.0285(16) Uani 1 1 d .
C27 C -0.0140(9) 0.9876(5) 0.5674(4) 0.0321(17) Uani 1 1 d .
H27 H -0.0240 0.9791 0.6125 0.038 Uiso 1 1 calc R
C28 C 0.0370(9) 0.9217(5) 0.4523(4) 0.0326(17) Uani 1 1 d .
H28 H 0.0611 0.8690 0.4203 0.039 Uiso 1 1 calc R
C29 C 0.4210(18) 0.2979(7) 0.3988(5) 0.089(4) Uani 1 1 d .
H29 H 0.4229 0.3668 0.4024 0.107 Uiso 1 1 calc R
C30 C 0.4524(18) 0.2514(7) 0.4517(5) 0.088(4) Uani 1 1 d .
H30 H 0.4785 0.2811 0.4976 0.105 Uiso 1 1 calc R
C31 C 0.3999(10) 0.1446(5) 0.3578(4) 0.0365(18) Uani 1 1 d .
H31 H 0.3846 0.0841 0.3272 0.044 Uiso 1 1 calc R
C32 C 0.4696(9) 0.0744(5) 0.4634(3) 0.0308(16) Uani 1 1 d .
C33 C 0.5213(10) -0.0120(5) 0.4311(4) 0.0367(18) Uani 1 1 d .
H33 H 0.5373 -0.0195 0.3847 0.044 Uiso 1 1 calc R
C34 C 0.4503(10) 0.0882(5) 0.5324(4) 0.0361(18) Uani 1 1 d .
H34 H 0.4188 0.1477 0.5543 0.043 Uiso 1 1 calc R
C35 C 0.4128(11) 0.2957(6) 0.0914(4) 0.044(2) Uani 1 1 d .
H35 H 0.5062 0.2595 0.0887 0.052 Uiso 1 1 calc R
C36 C 0.3498(11) 0.3404(6) 0.0409(4) 0.048(2) Uani 1 1 d .
H36 H 0.3898 0.3407 -0.0020 0.057 Uiso 1 1 calc R
C37 C 0.2011(10) 0.3657(5) 0.1294(4) 0.0373(18) Uani 1 1 d .
H37 H 0.1189 0.3876 0.1576 0.045 Uiso 1 1 calc R
C38 C 0.1035(10) 0.4432(5) 0.0317(4) 0.0369(18) Uani 1 1 d .
C39 C 0.1668(11) 0.4949(6) -0.0168(4) 0.046(2) Uani 1 1 d .
H39 H 0.2799 0.4915 -0.0282 0.055 Uiso 1 1 calc R
C40 C -0.0627(11) 0.4476(6) 0.0490(4) 0.047(2) Uani 1 1 d .
H40 H -0.1054 0.4124 0.0820 0.057 Uiso 1 1 calc R
N1 N 0.0379(7) 0.6530(4) 0.5351(3) 0.0269(13) Uani 1 1 d .
N2 N 0.0476(8) 0.8160(4) 0.5404(3) 0.0297(13) Uani 1 1 d .
N3 N 0.3860(7) 0.2316(4) 0.3395(3) 0.0301(13) Uani 1 1 d .
N4 N 0.4387(8) 0.1530(4) 0.4257(3) 0.0329(14) Uani 1 1 d .
N5 N 0.3211(8) 0.3106(4) 0.1468(3) 0.0331(14) Uani 1 1 d .
N6 N 0.2141(8) 0.3857(4) 0.0658(3) 0.0379(15) Uani 1 1 d .
Ni1 Ni 0.0000 0.5000 0.5000 0.0222(3) Uani 1 2 d S
Ni2 Ni 0.34967(10) 0.26876(6) 0.24239(4) 0.0236(3) Uani 1 1 d .
O1 O 0.0142(6) 0.5355(3) 0.4002(2) 0.0275(11) Uani 1 1 d .
O2 O 0.2989(6) 0.5368(4) 0.3922(2) 0.0385(12) Uani 1 1 d .
O3 O -0.1325(6) 0.4178(3) 0.2513(3) 0.0430(14) Uani 1 1 d .
O4 O -0.3020(6) 0.5359(4) 0.2656(3) 0.0454(14) Uani 1 1 d .
O5 O -0.0612(8) 0.9013(4) -0.0709(3) 0.0567(16) Uani 1 1 d .
O6 O 0.2014(9) 0.8595(6) -0.0897(3) 0.082(2) Uani 1 1 d .
H6 H 0.1740 0.8703 -0.1283 0.123 Uiso 1 1 calc R
O7 O 0.8458(6) 1.1136(3) 0.2194(2) 0.0304(11) Uani 1 1 d .
O8 O 1.0244(6) 1.0156(4) 0.2581(3) 0.0362(12) Uani 1 1 d .
O9 O 0.2668(4) 0.5045(2) 0.52052(11) 0.0329(11) Uani 1 1 d GD
H1W H 0.2804 0.4533 0.5356 0.049 Uiso 1 1 d GD
H2W H 0.2789 0.5016 0.4796 0.049 Uiso 1 1 d GD
O10 O 0.6093(3) 0.2580(2) 0.22742(12) 0.0354(12) Uani 1 1 d GD
H3W H 0.6509 0.2052 0.2217 0.053 Uiso 1 1 d GD
H4W H 0.6821 0.3087 0.2336 0.053 Uiso 1 1 d GD
O11 O 0.4127(3) 0.41912(14) 0.28037(11) 0.0405(13) Uani 1 1 d GD
H5W H 0.5098 0.4461 0.2744 0.061 Uiso 1 1 d GD
H6W H 0.3657 0.4508 0.3105 0.061 Uiso 1 1 d GD
O12 O 0.2696(4) 0.11979(16) 0.19825(12) 0.0284(11) Uani 1 1 d GD
H7W H 0.2122 0.0830 0.2197 0.043 Uiso 1 1 d GD
H8W H 0.2357 0.1123 0.1574 0.043 Uiso 1 1 d GD
O13 O 0.0922(2) 0.28063(19) 0.25641(11) 0.0378(13) Uani 1 1 d GD
H9W H 0.0202 0.2296 0.2491 0.057 Uiso 1 1 d GD
H10W H 0.0501 0.3330 0.2590 0.057 Uiso 1 1 d GD
O14 O 0.3590(5) 0.3668(3) 0.60056(10) 0.0449(14) Uani 1 1 d GD
H11W H 0.4659 0.3791 0.6059 0.067 Uiso 1 1 d GD
H12W H 0.3106 0.3856 0.6346 0.067 Uiso 1 1 d GD
O15 O 0.5313(7) 0.5777(2) 0.13315(16) 0.129(3) Uani 1 1 d GD
H13W H 0.5368 0.5717 0.1749 0.193 Uiso 1 1 d GD
H14W H 0.5806 0.6361 0.1250 0.193 Uiso 1 1 d GD

loop_
_atom_site_aniso_label
_atom_site_aniso_U_11
_atom_site_aniso_U_22
_atom_site_aniso_U_33
_atom_site_aniso_U_23
_atom_site_aniso_U_13
_atom_site_aniso_U_12
C1 0.024(4) 0.018(3) 0.025(4) 0.006(3) 0.003(3) 0.000(3)
C2 0.022(3) 0.025(4) 0.023(3) 0.013(3) 0.006(3) 0.003(3)
C3 0.025(3) 0.020(3) 0.027(4) 0.010(3) 0.006(3) -0.001(3)
C4 0.023(4) 0.025(4) 0.028(4) 0.011(3) 0.005(3) -0.004(3)
C5 0.028(4) 0.029(4) 0.029(4) 0.011(3) -0.002(3) -0.005(3)
C6 0.028(4) 0.031(4) 0.025(4) 0.014(3) 0.003(3) -0.001(3)
C7 0.024(4) 0.023(3) 0.025(4) 0.008(3) 0.004(3) -0.002(3)
C8 0.027(4) 0.026(4) 0.023(4) 0.011(3) -0.001(3) -0.002(3)
C9 0.027(4) 0.029(4) 0.019(3) 0.011(3) 0.005(3) -0.002(3)
C10 0.023(4) 0.025(4) 0.037(4) 0.013(3) 0.003(3) 0.002(3)
C11 0.031(4) 0.020(3) 0.035(4) 0.012(3) 0.000(3) -0.002(3)
C12 0.028(4) 0.023(3) 0.023(3) 0.012(3) 0.003(3) -0.002(3)
C13 0.022(4) 0.033(4) 0.032(4) 0.013(3) -0.002(3) 0.000(3)
C14 0.033(4) 0.023(4) 0.037(4) 0.017(3) 0.003(3) 0.000(3)
C15 0.026(4) 0.026(4) 0.020(3) 0.006(3) 0.005(3) -0.003(3)
C16 0.021(3) 0.016(3) 0.030(4) 0.007(3) -0.005(3) -0.007(3)
C17 0.046(5) 0.054(5) 0.029(4) 0.016(4) 0.000(4) 0.015(4)
C18 0.042(5) 0.071(6) 0.038(5) 0.027(4) 0.018(4) 0.011(4)
C19 0.059(5) 0.043(5) 0.026(4) 0.014(3) 0.000(4) -0.002(4)
C20 0.038(5) 0.058(5) 0.035(4) 0.016(4) 0.003(4) 0.011(4)
C21 0.044(5) 0.048(5) 0.028(4) 0.022(4) 0.010(3) 0.001(4)
C22 0.073(7) 0.045(5) 0.029(4) 0.014(4) -0.001(4) 0.002(5)
C23 0.063(5) 0.031(4) 0.029(4) 0.012(3) 0.000(4) 0.013(4)
C24 0.071(6) 0.031(4) 0.024(4) 0.002(3) -0.004(4) 0.012(4)
C25 0.043(4) 0.024(4) 0.028(4) 0.009(3) -0.003(3) -0.001(3)
C26 0.033(4) 0.019(3) 0.034(4) 0.009(3) 0.002(3) 0.000(3)
C27 0.043(4) 0.025(4) 0.030(4) 0.009(3) 0.004(3) 0.002(3)
C28 0.044(4) 0.023(4) 0.031(4) 0.005(3) 0.006(3) 0.007(3)
C29 0.200(14) 0.039(6) 0.036(5) 0.011(4) 0.000(7) 0.042(7)
C30 0.196(13) 0.041(6) 0.028(5) 0.001(4) -0.011(6) 0.041(7)
C31 0.052(5) 0.031(4) 0.026(4) 0.010(3) -0.002(3) 0.002(3)
C32 0.038(4) 0.033(4) 0.023(4) 0.013(3) 0.000(3) 0.002(3)
C33 0.048(5) 0.042(5) 0.024(4) 0.013(3) 0.008(3) 0.007(4)
C34 0.047(5) 0.037(4) 0.025(4) 0.007(3) 0.005(3) 0.011(4)
C35 0.046(5) 0.056(5) 0.038(5) 0.021(4) 0.013(4) 0.023(4)
C36 0.051(5) 0.069(6) 0.035(4) 0.027(4) 0.017(4) 0.022(5)
C37 0.044(5) 0.043(5) 0.030(4) 0.016(3) 0.005(3) 0.011(4)
C38 0.046(5) 0.037(4) 0.029(4) 0.019(3) -0.004(3) 0.004(4)
C39 0.045(5) 0.058(5) 0.042(5) 0.028(4) 0.008(4) 0.013(4)
C40 0.053(5) 0.059(5) 0.041(5) 0.036(4) 0.008(4) 0.014(4)
N1 0.035(3) 0.021(3) 0.026(3) 0.010(2) 0.007(3) 0.000(2)
N2 0.042(4) 0.018(3) 0.029(3) 0.010(2) -0.001(3) 0.004(3)
N3 0.035(3) 0.029(3) 0.027(3) 0.009(3) 0.000(3) 0.004(3)
N4 0.047(4) 0.034(4) 0.021(3) 0.012(3) 0.000(3) 0.011(3)
N5 0.039(4) 0.032(3) 0.031(3) 0.014(3) 0.000(3) 0.004(3)
N6 0.051(4) 0.036(4) 0.030(3) 0.018(3) 0.002(3) 0.008(3)
Ni1 0.0259(7) 0.0195(6) 0.0239(7) 0.0123(5) 0.0053(5) 0.0013(5)
Ni2 0.0217(5) 0.0244(5) 0.0261(5) 0.0120(4) 0.0025(4) -0.0005(3)
O1 0.027(3) 0.032(3) 0.027(3) 0.017(2) 0.006(2) -0.001(2)
O2 0.034(3) 0.055(3) 0.036(3) 0.028(3) 0.010(2) 0.013(2)
O3 0.031(3) 0.021(3) 0.077(4) 0.013(3) 0.004(3) 0.000(2)
O4 0.028(3) 0.034(3) 0.079(4) 0.020(3) 0.015(3) 0.001(2)
O5 0.064(4) 0.069(4) 0.041(3) 0.024(3) -0.006(3) 0.014(3)
O6 0.084(5) 0.144(7) 0.042(4) 0.057(4) 0.025(4) 0.042(5)
O7 0.034(3) 0.024(3) 0.033(3) 0.017(2) 0.001(2) -0.006(2)
O8 0.026(3) 0.037(3) 0.048(3) 0.021(2) 0.001(2) -0.004(2)
O9 0.030(3) 0.038(3) 0.036(3) 0.020(2) 0.006(2) 0.006(2)
O10 0.024(3) 0.025(3) 0.058(3) 0.010(2) 0.006(2) -0.001(2)
O11 0.042(3) 0.030(3) 0.048(3) 0.005(2) 0.019(2) -0.005(2)
O12 0.033(3) 0.029(3) 0.025(2) 0.012(2) 0.002(2) 0.001(2)
O13 0.021(3) 0.030(3) 0.065(4) 0.016(2) 0.009(2) 0.000(2)
O14 0.043(3) 0.056(4) 0.039(3) 0.013(3) 0.001(2) 0.012(3)
O15 0.120(8) 0.139(8) 0.126(8) 0.024(6) 0.004(6) 0.018(6)

loop_
_atom_type_symbol
_atom_type_description
_atom_type_scat_dispersion_real
_atom_type_scat_dispersion_imag
_atom_type_scat_source
C C 0.0033 0.0016 'International Tables Vol C Tables 4.2.6.8 and 6.1.1.4'
H H 0.0000 0.0000 'International Tables Vol C Tables 4.2.6.8 and 6.1.1.4'
N N 0.0061 0.0033 'International Tables Vol C Tables 4.2.6.8 and 6.1.1.4'
O O 0.0106 0.0060 'International Tables Vol C Tables 4.2.6.8 and 6.1.1.4'
Ni Ni 0.3393 1.1124 'International Tables Vol C Tables 4.2.6.8 and 6.1.1.4'

loop_
_geom_angle_atom_site_label_1
_geom_angle_atom_site_label_2
_geom_angle_atom_site_label_3
_geom_angle
_geom_angle_site_symmetry_1
_geom_angle_site_symmetry_3
O1 C1 O2 125.5(6) . .
O1 C1 C2 118.2(5) . .
O2 C1 C2 116.3(6) . .
C8 C2 C3 118.4(5) . .
C8 C2 C1 118.8(5) . .
C3 C2 C1 122.8(5) . .
C5 C3 C2 118.5(6) . .
C5 C3 C4 117.5(6) . .
C2 C3 C4 123.9(6) . .
O3 C4 O4 124.8(6) . .
O3 C4 C3 118.5(6) . .
O4 C4 C3 116.6(6) . .
C3 C5 C6 123.9(6) . .
C3 C5 H5 118.0 . .
C6 C5 H5 118.0 . .
C5 C6 C7 117.9(6) . .
C5 C6 C16 118.0(5) . .
C7 C6 C16 124.0(6) . .
C8 C7 C6 118.0(6) . .
C8 C7 C9 118.6(6) . .
C6 C7 C9 123.3(6) . .
C2 C8 C7 123.3(6) . .
C2 C8 H8 118.4 . .
C7 C8 H8 118.4 . .
C10 C9 C14 117.6(6) . .
C10 C9 C7 122.2(6) . .
C14 C9 C7 120.2(6) . .
C11 C10 C9 121.2(6) . .
C11 C10 H10 119.4 . .
C9 C10 H10 119.4 . .
C12 C11 C10 120.8(6) . .
C12 C11 H11 119.6 . .
C10 C11 H11 119.6 . .
C11 C12 C13 118.9(6) . .
C11 C12 C15 120.6(6) . .
C13 C12 C15 120.5(6) . .
C14 C13 C12 120.3(6) . .
C14 C13 H13 119.9 . .
C12 C13 H13 119.9 . .
C13 C14 C9 121.2(6) . .
C13 C14 H14 119.4 . .
C9 C14 H14 119.4 . .
O8 C15 O7 124.4(6) . .
O8 C15 C12 118.8(6) . .
O7 C15 C12 116.8(6) . .
C17 C16 C21 122.2(6) . .
C17 C16 C6 120.1(6) . .
C21 C16 C6 117.7(6) . .
C16 C17 C18 119.7(7) . .
C16 C17 H17 120.1 . .
C18 C17 H17 120.1 . .
C19 C18 C17 119.8(7) . .
C19 C18 H18 120.1 . .
C17 C18 H18 120.1 . .
C20 C19 C18 118.7(7) . .
C20 C19 C22 119.3(8) . .
C18 C19 C22 121.9(8) . .
C19 C20 C21 120.0(7) . .
C19 C20 H20 120.0 . .
C21 C20 H20 120.0 . .
C16 C21 C20 119.5(7) . .
C16 C21 H21 120.2 . .
C20 C21 H21 120.2 . .
O5 C22 O6 123.9(8) . .
O5 C22 C19 122.7(8) . .
O6 C22 C19 113.4(8) . .
C24 C23 N1 110.5(6) . .
C24 C23 H23 124.8 . .
N1 C23 H23 124.8 . .
C23 C24 N2 106.3(6) . .
C23 C24 H24 126.9 . .
N2 C24 H24 126.9 . .
N1 C25 N2 111.5(6) . .
N1 C25 H25 124.2 . .
N2 C25 H25 124.2 . .
C27 C26 C28 120.2(6) . .
C27 C26 N2 119.7(6) . .
C28 C26 N2 120.1(6) . .
C26 C27 C28 119.8(7) . 2_576
C26 C27 H27 120.1 . .
C28 C27 H27 120.1 2_576 .
C27 C28 C26 120.0(6) 2_576 .
C27 C28 H28 120.0 2_576 .
C26 C28 H28 120.0 . .
C30 C29 N3 111.1(8) . .
C30 C29 H29 124.5 . .
N3 C29 H29 124.5 . .
C29 C30 N4 106.4(8) . .
C29 C30 H30 126.8 . .
N4 C30 H30 126.8 . .
N3 C31 N4 112.1(6) . .
N3 C31 H31 123.9 . .
N4 C31 H31 123.9 . .
C33 C32 C34 120.9(6) . .
C33 C32 N4 120.1(6) . .
C34 C32 N4 119.0(6) . .
C32 C33 C34 120.0(7) . 2_656
C32 C33 H33 120.0 . .
C34 C33 H33 120.0 2_656 .
C32 C34 C33 119.2(7) . 2_656
C32 C34 H34 120.4 . .
C33 C34 H34 120.4 2_656 .
C36 C35 N5 110.8(7) . .
C36 C35 H35 124.6 . .
N5 C35 H35 124.6 . .
C35 C36 N6 105.8(7) . .
C35 C36 H36 127.1 . .
N6 C36 H36 127.1 . .
N5 C37 N6 111.3(7) . .
N5 C37 H37 124.4 . .
N6 C37 H37 124.4 . .
C39 C38 C40 120.5(7) . .
C39 C38 N6 119.7(7) . .
C40 C38 N6 119.8(6) . .
C38 C39 C40 120.3(8) . 2_565
C38 C39 H39 119.9 . .
C40 C39 H39 119.9 2_565 .
C38 C40 C39 119.3(7) . 2_565
C38 C40 H40 120.4 . .
C39 C40 H40 120.4 2_565 .
C25 N1 C23 105.1(6) . .
C25 N1 Ni1 127.9(5) . .
C23 N1 Ni1 126.9(4) . .
C25 N2 C24 106.6(5) . .
C25 N2 C26 126.0(6) . .
C24 N2 C26 127.4(6) . .
C31 N3 C29 104.1(6) . .
C31 N3 Ni2 130.2(5) . .
C29 N3 Ni2 125.4(5) . .
C31 N4 C30 106.2(6) . .
C31 N4 C32 127.5(6) . .
C30 N4 C32 126.1(6) . .
C37 N5 C35 105.1(6) . .
C37 N5 Ni2 122.9(5) . .
C35 N5 Ni2 131.9(5) . .
C37 N6 C36 107.0(6) . .
C37 N6 C38 125.2(7) . .
C36 N6 C38 127.8(6) . .
N1 Ni1 N1 180.0(3) 2_566 .
N1 Ni1 O9 87.51(17) 2_566 2_566
N1 Ni1 O9 92.49(17) . 2_566
N1 Ni1 O9 92.49(17) 2_566 .
N1 Ni1 O9 87.51(17) . .
O9 Ni1 O9 180.00(12) 2_566 .
N1 Ni1 O1 93.46(19) 2_566 .
N1 Ni1 O1 86.54(19) . .
O9 Ni1 O1 85.16(14) 2_566 .
O9 Ni1 O1 94.84(14) . .
N1 Ni1 O1 86.54(19) 2_566 2_566
N1 Ni1 O1 93.46(19) . 2_566
O9 Ni1 O1 94.84(14) 2_566 2_566
O9 Ni1 O1 85.16(14) . 2_566
O1 Ni1 O1 180.000(1) . 2_566
O11 Ni2 O13 88.81(8) . .
O11 Ni2 O12 175.10(12) . .
O13 Ni2 O12 88.13(8) . .
O11 Ni2 N5 85.99(17) . .
O13 Ni2 N5 91.50(18) . .
O12 Ni2 N5 90.26(18) . .
O11 Ni2 N3 92.11(17) . .
O13 Ni2 N3 89.66(17) . .
O12 Ni2 N3 91.71(17) . .
N5 Ni2 N3 177.7(2) . .
O11 Ni2 O10 90.88(8) . .
O13 Ni2 O10 179.32(12) . .
O12 Ni2 O10 92.14(8) . .
N5 Ni2 O10 87.88(19) . .
N3 Ni2 O10 90.95(17) . .
C1 O1 Ni1 126.2(4) . .
C22 O6 H6 109.5 . .
Ni1 O9 H1W 106.3 . .
Ni1 O9 H2W 90.4 . .
H1W O9 H2W 114.8 . .
Ni2 O10 H3W 124.8 . .
Ni2 O10 H4W 120.2 . .
H3W O10 H4W 114.2 . .
Ni2 O11 H5W 116.9 . .
Ni2 O11 H6W 125.7 . .
H5W O11 H6W 114.5 . .
Ni2 O12 H7W 118.9 . .
Ni2 O12 H8W 113.1 . .
H7W O12 H8W 114.6 . .
Ni2 O13 H9W 118.9 . .
Ni2 O13 H10W 124.5 . .
H9W O13 H10W 114.6 . .
H11W O14 H12W 114.7 . .
H13W O15 H14W 115.1 . .

loop_
_geom_bond_atom_site_label_1
_geom_bond_atom_site_label_2
_geom_bond_distance
_geom_bond_site_symmetry_2
C1 O1 1.248(7) .
C1 O2 1.259(8) .
C1 C2 1.512(8) .
C2 C8 1.388(8) .
C2 C3 1.403(9) .
C3 C5 1.386(9) .
C3 C4 1.505(9) .
C4 O3 1.242(8) .
C4 O4 1.252(8) .
C5 C6 1.386(9) .
C5 H5 0.9300 .
C6 C7 1.418(9) .
C6 C16 1.543(8) .
C7 C8 1.400(8) .
C7 C9 1.480(9) .
C8 H8 0.9300 .
C9 C10 1.392(9) .
C9 C14 1.400(9) .
C10 C11 1.386(9) .
C10 H10 0.9300 .
C11 C12 1.380(9) .
C11 H11 0.9300 .
C12 C13 1.392(9) .
C12 C15 1.510(9) .
C13 C14 1.386(9) .
C13 H13 0.9300 .
C14 H14 0.9300 .
C15 O8 1.235(8) .
C15 O7 1.281(7) .
C16 C17 1.324(10) .
C16 C21 1.354(9) .
C17 C18 1.394(10) .
C17 H17 0.9300 .
C18 C19 1.390(11) .
C18 H18 0.9300 .
C19 C20 1.377(11) .
C19 C22 1.485(10) .
C20 C21 1.386(10) .
C20 H20 0.9300 .
C21 H21 0.9300 .
C22 O5 1.220(10) .
C22 O6 1.309(11) .
C23 C24 1.340(10) .
C23 N1 1.369(9) .
C23 H23 0.9300 .
C24 N2 1.366(8) .
C24 H24 0.9300 .
C25 N1 1.311(8) .
C25 N2 1.352(8) .
C25 H25 0.9300 .
C26 C27 1.384(10) .
C26 C28 1.389(9) .
C26 N2 1.432(8) .
C27 C28 1.387(9) 2_576
C27 H27 0.9300 .
C28 C27 1.387(9) 2_576
C28 H28 0.9300 .
C29 C30 1.335(11) .
C29 N3 1.352(10) .
C29 H29 0.9300 .
C30 N4 1.348(10) .
C30 H30 0.9300 .
C31 N3 1.312(8) .
C31 N4 1.343(8) .
C31 H31 0.9300 .
C32 C33 1.373(10) .
C32 C34 1.376(10) .
C32 N4 1.439(8) .
C33 C34 1.391(9) 2_656
C33 H33 0.9300 .
C34 C33 1.391(9) 2_656
C34 H34 0.9300 .
C35 C36 1.348(10) .
C35 N5 1.361(9) .
C35 H35 0.9300 .
C36 N6 1.377(10) .
C36 H36 0.9300 .
C37 N5 1.329(9) .
C37 N6 1.343(9) .
C37 H37 0.9300 .
C38 C39 1.369(10) .
C38 C40 1.369(11) .
C38 N6 1.438(9) .
C39 C40 1.387(10) 2_565
C39 H39 0.9300 .
C40 C39 1.387(10) 2_565
C40 H40 0.9300 .
N1 Ni1 2.067(5) .
N3 Ni2 2.080(5) .
N5 Ni2 2.075(6) .
Ni1 N1 2.067(5) 2_566
Ni1 O9 2.071(3) 2_566
Ni1 O9 2.071(3) .
Ni1 O1 2.123(4) .
Ni1 O1 2.123(4) 2_566
Ni2 O11 2.050(2) .
Ni2 O13 2.065(2) .
Ni2 O12 2.074(2) .
Ni2 O10 2.083(2) .
O6 H6 0.8200 .
O9 H1W 0.8199 .
O9 H2W 0.8211 .
O10 H3W 0.8224 .
O10 H4W 0.8208 .
O11 H5W 0.8209 .
O11 H6W 0.8193 .
O12 H7W 0.8206 .
O12 H8W 0.8198 .
O13 H9W 0.8201 .
O13 H10W 0.8200 .
O14 H11W 0.8201 .
O14 H12W 0.8210 .
O15 H13W 0.8458 .
O15 H14W 0.8830 .
